data_7128201
loop_
_publ_author_name
'Chen, Jiangfei'
'Zhu, Yan-Ping'
'Li, Jin-Heng'
'Wang, Qiu-An'

_publ_section_title
;
 External-oxidant-free amino-benzoyloxylation of unactivated alkenes of
 unsaturated ketoximes with O-benzoylhydroxylamines.
;
_journal_issue 42
_journal_name_full 'Chemical communications (Cambridge, England)'
_journal_page_first 5215
_journal_page_last 5218
_journal_paper_doi 10.1039/d1cc01565f
_journal_volume 57
_journal_year 2021
_chemical_formula_sum 'C19 H19 N O3'
_chemical_formula_weight 309.350
_space_group_IT_number 19
_space_group_name_Hall 'P 2ac 2ab'
_space_group_name_H-M_alt 'P 21 21 21'
_symmetry_Int_Tables_number 19
_symmetry_space_group_name_Hall 'P 2ac 2ab'
_symmetry_space_group_name_H-M 'P 21 21 21'
_audit_creation_date 18-03-15
_audit_creation_method 'Created with Diamond (www.crystalimpact.com)'
_audit_update_record
;
2021-01-19 deposited with the CCDC.	2021-04-20 downloaded from the CCDC.
;
_cell_angle_alpha 90.000
_cell_angle_beta 90.000
_cell_angle_gamma 90.000
_cell_formula_units_Z 4
_cell_length_a 6.5441(19)
_cell_length_b 8.977(3)
_cell_length_c 28.197(8)
_cell_volume 1656.5(9)
_refine_ls_R_factor_all 0.044
_cod_data_source_file d1cc01565f2.cif
_cod_data_source_block a_CCDC1
_cod_depositor_comments 'Adding full bibliography for 7128200--7128201.cif.'
_cod_original_cell_volume 1656.5(8)
_cod_original_sg_symbol_Hall P_2ac_2ab
_cod_database_code 7128201

loop_
_symmetry_equiv_pos_site_id
_symmetry_equiv_pos_as_xyz
1 'x, y, z'
2 '0.500-x, -y, 0.500+z'
3 '0.500+x, 0.500-y, -z'
4 '-x, 0.500+y, 0.500-z'

loop_
_atom_site_aniso_label
_atom_site_aniso_U_11
_atom_site_aniso_U_22
_atom_site_aniso_U_33
_atom_site_aniso_U_12
_atom_site_aniso_U_13
_atom_site_aniso_U_23
C5 0.0674(11) 0.0535(9) 0.0563(10) 0.0076(9) 0.0027(9) 0.0000(8)
C4 0.0927(15) 0.054(1) 0.0618(10) 0.0121(11) 0.0013(10) 0.0067(8)
C1 0.0637(12) 0.0824(13) 0.0812(13) -0.0018(11) -0.0058(10) 0.0276(11)
C3 0.1082(17) 0.0639(12) 0.0682(12) -0.0125(13) -0.0020(12) 0.0189(10)
C2 0.0780(15) 0.1013(17) 0.0964(16) -0.0242(13) -0.0052(13) 0.0381(13)
C6 0.056(1) 0.0537(9) 0.0428(8) 0.0001(8) -0.0025(7) 0.0010(7)
N1 0.0494(8) 0.0468(7) 0.0499(7) 0.0069(6) 0.0000(6) 0.0000(6)
C7 0.0497(10) 0.0538(9) 0.0459(8) 0.0059(8) -0.0010(7) 0.0030(7)
O1 0.0486(6) 0.0616(7) 0.0885(8) 0.0133(6) 0.0029(6) 0.0091(7)
C9 0.0701(12) 0.0582(10) 0.0663(11) 0.0157(9) 0.0013(9) 0.0101(9)
C10 0.0612(10) 0.0455(8) 0.0552(9) 0.0029(8) -0.0013(8) 0.0039(7)
C11 0.0875(14) 0.0545(11) 0.0833(14) -0.0035(10) -0.0080(11) -0.0029(10)
C8 0.0553(10) 0.0780(13) 0.1036(15) 0.0153(10) 0.0017(11) 0.0314(12)
C12 0.0635(11) 0.0618(10) 0.0595(10) -0.0086(9) 0.0021(9) 0.0062(8)
O2 0.0672(7) 0.0608(6) 0.0484(6) -0.0066(6) 0.0040(5) 0.0036(5)
O3 0.1067(11) 0.1117(11) 0.0701(9) -0.0332(10) 0.0317(8) -0.0067(9)
C15 0.0901(14) 0.0512(10) 0.0610(11) 0.0003(10) -0.0044(11) 0.0055(8)
C13 0.0802(13) 0.0591(10) 0.0522(10) 0.0037(10) 0.0081(10) 0.0093(8)
C14 0.0869(13) 0.0499(9) 0.0480(9) 0.0040(9) 0.0013(9) 0.0100(7)
C19 0.1165(17) 0.0737(12) 0.0564(11) 0.0022(13) 0.0054(11) 0.0024(10)
C17 0.152(3) 0.0698(13) 0.0732(15) -0.0216(15) -0.0247(16) 0.0032(12)
C16 0.1028(16) 0.0659(12) 0.0809(14) -0.0124(12) -0.0145(13) 0.0106(11)
C18 0.168(3) 0.0797(15) 0.0556(12) -0.0062(17) -0.0025(16) -0.0076(11)

loop_
_atom_site_label
_atom_site_type_symbol
_atom_site_fract_x
_atom_site_fract_y
_atom_site_fract_z
_atom_site_occupancy
_atom_site_symmetry_multiplicity
_atom_site_Wyckoff_symbol
_atom_site_attached_hydrogens
_atom_site_calc_flag
_atom_site_thermal_displace_type
_atom_site_U_iso_or_equiv
C5 C 0.5119(3) 0.2725(2) 0.1978(1) 1.000 4 a ? d Uani 0.0591(4)
H5 H 0.6475 0.2962 0.1915 1.000 4 a ? calc Uiso 0.07100
C4 C 0.4650(3) 0.1398(2) 0.2197(1) 1.000 4 a ? d Uani 0.0695(5)
H4 H 0.5701 0.0751 0.2280 1.000 4 a ? calc Uiso 0.08300
C1 C 0.1577(3) 0.3312(2) 0.1954(1) 1.000 4 a ? d Uani 0.0757(6)
H1 H 0.0515 0.3956 0.1877 1.000 4 a ? calc Uiso 0.09100
C3 C 0.2681(4) 0.1008(2) 0.2293(1) 1.000 4 a ? d Uani 0.0801(6)
H3 H 0.2387 0.0106 0.2441 1.000 4 a ? calc Uiso 0.09600
C2 C 0.1146(4) 0.1964(3) 0.2170(1) 1.000 4 a ? d Uani 0.0919(7)
H2 H -0.0204 0.1706 0.2233 1.000 4 a ? calc Uiso 0.11000
C6 C 0.3574(3) 0.3714(2) 0.1852(0) 1.000 4 a ? d Uani 0.0508(4)
N1 N 0.5715(2) 0.5653(1) 0.1491(0) 1.000 4 a ? d Uani 0.0487(3)
C7 C 0.3939(2) 0.5149(2) 0.1624(0) 1.000 4 a ? d Uani 0.0498(4)
O1 O 0.7468(2) 0.5016(1) 0.1528(0) 1.000 4 a ? d Uani 0.0662(3)
C9 C 0.3377(3) 0.7566(2) 0.1294(1) 1.000 4 a ? d Uani 0.0649(5)
H9A H 0.3173 0.8440 0.1491 1.000 4 a ? calc Uiso 0.07800
H9B H 0.2842 0.7770 0.0980 1.000 4 a ? calc Uiso 0.07800
C10 C 0.5647(3) 0.7175(2) 0.1267(1) 1.000 4 a ? d Uani 0.0540(4)
C11 C 0.7010(3) 0.8212(2) 0.1553(1) 1.000 4 a ? d Uani 0.0751(6)
H11A H 0.6594 0.8197 0.1880 1.000 4 a ? calc Uiso 0.11300
H11B H 0.6893 0.9207 0.1431 1.000 4 a ? calc Uiso 0.11300
H11C H 0.8404 0.7887 0.1529 1.000 4 a ? calc Uiso 0.11300
C8 C 0.2316(3) 0.6240(2) 0.1508(1) 1.000 4 a ? d Uani 0.0790(6)
H8A H 0.1579 0.6527 0.1792 1.000 4 a ? calc Uiso 0.09500
H8B H 0.1354 0.5815 0.1284 1.000 4 a ? calc Uiso 0.09500
C12 C 0.6471(3) 0.7048(2) 0.0771(1) 1.000 4 a ? d Uani 0.0616(5)
H12A H 0.6481 0.8019 0.0620 1.000 4 a ? calc Uiso 0.07400
H12B H 0.7861 0.6673 0.0779 1.000 4 a ? calc Uiso 0.07400
O2 O 0.5188(2) 0.6044(1) 0.0509(0) 1.000 4 a ? d Uani 0.0588(3)
O3 O 0.7225(2) 0.6352(2) -0.0115(0) 1.000 4 a ? d Uani 0.0962(5)
C15 C 0.2333(3) 0.4538(2) -0.0022(1) 1.000 4 a ? d Uani 0.0675(5)
H15 H 0.1896 0.4989 0.0257 1.000 4 a ? calc Uiso 0.08100
C13 C 0.5718(3) 0.5807(2) 0.0058(1) 1.000 4 a ? d Uani 0.0638(5)
C14 C 0.4277(3) 0.4815(2) -0.0192(1) 1.000 4 a ? d Uani 0.0616(4)
C19 C 0.4909(4) 0.4135(2) -0.0610(1) 1.000 4 a ? d Uani 0.0822(6)
H19 H 0.6203 0.4325 -0.0733 1.000 4 a ? calc Uiso 0.09900
C17 C 0.1681(5) 0.2903(2) -0.0671(1) 1.000 4 a ? d Uani 0.0983(8)
H17 H 0.0819 0.2247 -0.0829 1.000 4 a ? calc Uiso 0.11800
C16 C 0.1036(4) 0.3595(2) -0.0265(1) 1.000 4 a ? d Uani 0.0832(6)
H16 H -0.0280 0.3429 -0.0153 1.000 4 a ? calc Uiso 0.10000
C18 C 0.3603(5) 0.3179(3) -0.0842(1) 1.000 4 a ? d Uani 0.1011(8)
H18 H 0.4033 0.2713 -0.1119 1.000 4 a ? calc Uiso 0.12100

loop_
_atom_type_symbol
_atom_type_oxidation_number
_atom_type_radius_bond
C ? 1.200
H ? 1.200
N ? 1.200
O ? 1.200

loop_
_geom_angle_atom_site_label_1
_geom_angle_atom_site_label_2
_geom_angle_atom_site_label_3
_geom_angle_site_symmetry_1
_geom_angle_site_symmetry_2
_geom_angle_site_symmetry_3
_geom_angle
_geom_angle_publ_flag
C4 C5 C6 . . . 120.35(18) no
C4 C5 H5 . . . 119.80 no
C6 C5 H5 . . . 119.80 no
C3 C4 C5 . . . 121.54(19) no
C3 C4 H4 . . . 119.20 no
C5 C4 H4 . . . 119.20 no
C2 C1 C6 . . . 120.8(2) no
C2 C1 H1 . . . 119.60 no
C6 C1 H1 . . . 119.60 no
C4 C3 C2 . . . 118.87(19) no
C4 C3 H3 . . . 120.60 no
C2 C3 H3 . . . 120.60 no
C3 C2 C1 . . . 120.8(2) no
C3 C2 H2 . . . 119.60 no
C1 C2 H2 . . . 119.60 no
C1 C6 C5 . . . 117.70(16) no
C1 C6 C7 . . . 118.44(15) no
C5 C6 C7 . . . 123.86(15) no
O1 N1 C7 . . . 128.19(12) no
O1 N1 C10 . . . 117.63(13) no
C7 N1 C10 . . . 114.18(13) no
N1 C7 C6 . . . 125.42(14) no
N1 C7 C8 . . . 110.31(14) no
C6 C7 C8 . . . 124.27(14) no
C8 C9 C10 . . . 106.69(14) no
C8 C9 H9A . . . 110.40 no
C10 C9 H9A . . . 110.40 no
C8 C9 H9B . . . 110.40 no
C10 C9 H9B . . . 110.40 no
H9A C9 H9B . . . 108.60 no
C12 C10 N1 . . . 108.11(13) no
C12 C10 C11 . . . 109.24(15) no
N1 C10 C11 . . . 108.42(13) no
C12 C10 C9 . . . 114.38(15) no
N1 C10 C9 . . . 102.47(13) no
C11 C10 C9 . . . 113.74(15) no
C10 C11 H11A . . . 109.50 no
C10 C11 H11B . . . 109.50 no
H11A C11 H11B . . . 109.50 no
C10 C11 H11C . . . 109.50 no
H11A C11 H11C . . . 109.50 no
H11B C11 H11C . . . 109.50 no
C7 C8 C9 . . . 106.27(14) no
C7 C8 H8A . . . 110.50 no
C9 C8 H8A . . . 110.50 no
C7 C8 H8B . . . 110.50 no
C9 C8 H8B . . . 110.50 no
H8A C8 H8B . . . 108.70 no
O2 C12 C10 . . . 108.45(13) no
O2 C12 H12A . . . 110.00 no
C10 C12 H12A . . . 110.00 no
O2 C12 H12B . . . 110.00 no
C10 C12 H12B . . . 110.00 no
H12A C12 H12B . . . 108.40 no
C13 O2 C12 . . . 115.96(14) no
C14 C15 C16 . . . 120.3(2) no
C14 C15 H15 . . . 119.90 no
C16 C15 H15 . . . 119.90 no
O3 C13 O2 . . . 122.28(18) no
O3 C13 C14 . . . 125.08(17) no
O2 C13 C14 . . . 112.63(16) no
C15 C14 C19 . . . 119.25(19) no
C15 C14 C13 . . . 122.07(16) no
C19 C14 C13 . . . 118.67(18) no
C18 C19 C14 . . . 119.4(2) no
C18 C19 H19 . . . 120.30 no
C14 C19 H19 . . . 120.30 no
C18 C17 C16 . . . 119.7(2) no
C18 C17 H17 . . . 120.10 no
C16 C17 H17 . . . 120.10 no
C17 C16 C15 . . . 120.2(2) no
C17 C16 H16 . . . 119.90 no
C15 C16 H16 . . . 119.90 no
C17 C18 C19 . . . 121.1(2) no
C17 C18 H18 . . . 119.50 no
C19 C18 H18 . . . 119.50 no

loop_
_geom_bond_atom_site_label_1
_geom_bond_atom_site_label_2
_geom_bond_site_symmetry_1
_geom_bond_site_symmetry_2
_geom_bond_distance
_geom_bond_publ_flag
C5 C4 . . 1.375(2) no
C5 C6 . . 1.393(2) no
C5 H5 . . 0.9300 no
C4 C3 . . 1.363(3) no
C4 H4 . . 0.9300 no
C1 C2 . . 1.384(3) no
C1 C6 . . 1.386(2) no
C1 H1 . . 0.9300 no
C3 C2 . . 1.366(3) no
C3 H3 . . 0.9300 no
C2 H2 . . 0.9300 no
C6 C7 . . 1.459(2) no
N1 O1 . . 1.2861(16) no
N1 C7 . . 1.3020(19) no
N1 C10 . . 1.505(2) no
C7 C8 . . 1.481(2) no
C9 C8 . . 1.504(3) no
C9 C10 . . 1.529(2) no
C9 H9A . . 0.9700 no
C9 H9B . . 0.9700 no
C10 C12 . . 1.502(2) no
C10 C11 . . 1.521(2) no
C11 H11A . . 0.9600 no
C11 H11B . . 0.9600 no
C11 H11C . . 0.9600 no
C8 H8A . . 0.9700 no
C8 H8B . . 0.9700 no
C12 O2 . . 1.4364(19) no
C12 H12A . . 0.9700 no
C12 H12B . . 0.9700 no
O2 C13 . . 1.337(2) no
O3 C13 . . 1.204(2) no
C15 C14 . . 1.382(3) no
C15 C16 . . 1.380(3) no
C15 H15 . . 0.9300 no
C13 C14 . . 1.477(3) no
C14 C19 . . 1.390(3) no
C19 C18 . . 1.376(3) no
C19 H19 . . 0.9300 no
C17 C18 . . 1.370(4) no
C17 C16 . . 1.368(3) no
C17 H17 . . 0.9300 no
C16 H16 . . 0.9300 no
C18 H18 . . 0.9300 no

loop_
_geom_torsion_atom_site_label_1
_geom_torsion_atom_site_label_2
_geom_torsion_atom_site_label_3
_geom_torsion_atom_site_label_4
_geom_torsion_site_symmetry_1
_geom_torsion_site_symmetry_2
_geom_torsion_site_symmetry_3
_geom_torsion_site_symmetry_4
_geom_torsion
_geom_torsion_publ_flag
C6 C5 C4 C3 . . . . 0.3(3) no
C5 C4 C3 C2 . . . . -0.1(3) no
C4 C3 C2 C1 . . . . -0.5(3) no
C6 C1 C2 C3 . . . . 0.9(3) no
C2 C1 C6 C5 . . . . -0.7(3) no
C2 C1 C6 C7 . . . . -179.96(18) no
C4 C5 C6 C1 . . . . 0.1(2) no
C4 C5 C6 C7 . . . . 179.36(15) no
O1 N1 C7 C6 . . . . 0.4(2) no
C10 N1 C7 C6 . . . . -179.68(14) no
O1 N1 C7 C8 . . . . -179.16(16) no
C10 N1 C7 C8 . . . . 0.75(19) no
C1 C6 C7 N1 . . . . -177.36(16) no
C5 C6 C7 N1 . . . . 3.4(2) no
C1 C6 C7 C8 . . . . 2.1(3) no
C5 C6 C7 C8 . . . . -177.05(17) no
O1 N1 C10 C12 . . . . 59.85(17) no
C7 N1 C10 C12 . . . . -120.06(15) no
O1 N1 C10 C11 . . . . -58.46(18) no
C7 N1 C10 C11 . . . . 121.63(16) no
O1 N1 C10 C9 . . . . -179.00(14) no
C7 N1 C10 C9 . . . . 1.08(17) no
C8 C9 C10 C12 . . . . 114.34(17) no
C8 C9 C10 N1 . . . . -2.39(19) no
C8 C9 C10 C11 . . . . -119.18(17) no
N1 C7 C8 C9 . . . . -2.3(2) no
C6 C7 C8 C9 . . . . 178.12(15) no
C10 C9 C8 C7 . . . . 2.9(2) no
N1 C10 C12 O2 . . . . 61.18(17) no
C11 C10 C12 O2 . . . . 178.96(13) no
C9 C10 C12 O2 . . . . -52.25(18) no
C10 C12 O2 C13 . . . . -179.98(14) no
C12 O2 C13 O3 . . . . 3.0(2) no
C12 O2 C13 C14 . . . . -177.57(14) no
C16 C15 C14 C19 . . . . 0.1(3) no
C16 C15 C14 C13 . . . . -179.55(15) no
O3 C13 C14 C15 . . . . -162.81(18) no
O2 C13 C14 C15 . . . . 17.7(2) no
O3 C13 C14 C19 . . . . 17.5(3) no
O2 C13 C14 C19 . . . . -161.94(15) no
C15 C14 C19 C18 . . . . -1.3(3) no
C13 C14 C19 C18 . . . . 178.43(17) no
C18 C17 C16 C15 . . . . -1.7(3) no
C14 C15 C16 C17 . . . . 1.3(3) no
C16 C17 C18 C19 . . . . 0.5(4) no
C14 C19 C18 C17 . . . . 0.9(3) no
